data_7201877
loop_
_publ_author_name
'Liu, Yu'
'Li, Qiang'
'Guo, Dong-Sheng'
'Chen, Kun'

_publ_section_title
;
 Supramolecular chain-like aggregates and polymeric sandwich complexes
 constructed from p-sulfonatocalix[4,6]arenes with (8-hydroxy)quinoline
 guests
;
_journal_issue 6
_journal_name_full CrystEngComm
_journal_page_first 675
_journal_paper_doi 10.1039/b717884k
_journal_volume 10
_journal_year 2008
_chemical_formula_moiety 'C96 H115 N6 O42.50 S6'
_chemical_formula_sum 'C96 H115 N6 O42.5 S6'
_chemical_formula_weight 2225.30
_chemical_name_systematic
;
?
;
_space_group_IT_number 2
_symmetry_cell_setting triclinic
_symmetry_space_group_name_Hall '-P 1'
_symmetry_space_group_name_H-M 'P -1'
_atom_sites_solution_hydrogens geom
_atom_sites_solution_primary direct
_atom_sites_solution_secondary difmap
_audit_creation_method SHELXL-97
_cell_angle_alpha 73.838(15)
_cell_angle_beta 73.607(11)
_cell_angle_gamma 87.276(18)
_cell_formula_units_Z 1
_cell_length_a 11.0638(11)
_cell_length_b 12.9848(11)
_cell_length_c 19.8264(8)
_cell_measurement_reflns_used 6025
_cell_measurement_temperature 113(2)
_cell_measurement_theta_max 27.9
_cell_measurement_theta_min 1.7
_cell_volume 2623.0(4)
_computing_cell_refinement CrystalClear
_computing_data_collection CrystalClear
_computing_data_reduction CrystalStructure
_computing_publication_material 'CrystalStructure 3.7.0'
_computing_structure_refinement 'SHELXL-97 (Sheldrick, 1997)'
_computing_structure_solution 'SHELXS-97 (Sheldrick, 1990)'
_diffrn_ambient_temperature 113(2)
_diffrn_detector_area_resol_mean 7.31
_diffrn_measured_fraction_theta_full 0.975
_diffrn_measured_fraction_theta_max 0.975
_diffrn_measurement_device_type 'Rigaku Saturn'
_diffrn_measurement_method \w
_diffrn_radiation_monochromator confocal
_diffrn_radiation_source 'rotating anode'
_diffrn_radiation_type MoK\a
_diffrn_radiation_wavelength 0.71070
_diffrn_reflns_av_R_equivalents 0.0333
_diffrn_reflns_av_sigmaI/netI 0.0472
_diffrn_reflns_limit_h_max 13
_diffrn_reflns_limit_h_min -13
_diffrn_reflns_limit_k_max 16
_diffrn_reflns_limit_k_min -16
_diffrn_reflns_limit_l_max 24
_diffrn_reflns_limit_l_min -24
_diffrn_reflns_number 21257
_diffrn_reflns_theta_full 26.00
_diffrn_reflns_theta_max 26.00
_diffrn_reflns_theta_min 1.63
_exptl_absorpt_coefficient_mu 0.224
_exptl_absorpt_correction_T_max 0.9737
_exptl_absorpt_correction_T_min 0.9651
_exptl_absorpt_correction_type multi-scan
_exptl_absorpt_process_details 'Jacobson, R. (1998) Private communication'
_exptl_crystal_colour colorless
_exptl_crystal_density_diffrn 1.409
_exptl_crystal_density_method 'not measured'
_exptl_crystal_description prism
_exptl_crystal_F_000 1169
_exptl_crystal_size_max 0.16
_exptl_crystal_size_mid 0.14
_exptl_crystal_size_min 0.12
_refine_diff_density_max 0.871
_refine_diff_density_min -0.627
_refine_diff_density_rms 0.099
_refine_ls_extinction_coef 0.025(2)
_refine_ls_extinction_expression Fc^*^=kFc[1+0.001xFc^2^\l^3^/sin(2\q)]^-1/4^
_refine_ls_extinction_method SHELXL
_refine_ls_goodness_of_fit_ref 1.071
_refine_ls_hydrogen_treatment mixed
_refine_ls_matrix_type full
_refine_ls_number_parameters 732
_refine_ls_number_reflns 10069
_refine_ls_number_restraints 96
_refine_ls_restrained_S_all 1.080
_refine_ls_R_factor_all 0.1002
_refine_ls_R_factor_gt 0.0881
_refine_ls_shift/su_max 0.001
_refine_ls_shift/su_mean 0.000
_refine_ls_structure_factor_coef Fsqd
_refine_ls_weighting_details 'calc w=1/[\s^2^(Fo^2^)+(0.1028P)^2^+6.0428P] where P=(Fo^2^+2Fc^2^)/3'
_refine_ls_weighting_scheme calc
_refine_ls_wR_factor_gt 0.2268
_refine_ls_wR_factor_ref 0.2366
_reflns_number_gt 8298
_reflns_number_total 10069
_reflns_threshold_expression >2sigma(I)
_cod_data_source_file b717884k.txt
_cod_data_source_block shelxl3
_cod_original_formula_sum 'C96 H115 N6 O42.50 S6'
_cod_database_code 7201877

loop_
_symmetry_equiv_pos_as_xyz
'x, y, z'
'-x, -y, -z'

loop_
_atom_site_label
_atom_site_type_symbol
_atom_site_fract_x
_atom_site_fract_y
_atom_site_fract_z
_atom_site_U_iso_or_equiv
_atom_site_adp_type
_atom_site_occupancy
_atom_site_symmetry_multiplicity
_atom_site_calc_flag
_atom_site_refinement_flags
_atom_site_disorder_assembly
_atom_site_disorder_group
S1 S 0.88005(9) 0.34486(8) 0.33999(5) 0.0329(3) Uani 1 1 d . . .
S2 S 0.78161(10) 0.26629(9) 0.76156(6) 0.0374(3) Uani 1 1 d . . .
S3 S 0.68732(13) -0.29882(12) 0.85493(7) 0.0545(4) Uani 1 1 d . . .
O1 O 0.3533(2) 0.2636(2) 0.52375(14) 0.0295(6) Uani 1 1 d . . .
H1 H 0.3096 0.3171 0.5130 0.044 Uiso 1 1 calc R . .
O2 O 0.3615(2) 0.1718(2) 0.65560(15) 0.0322(6) Uani 1 1 d . . .
H2 H 0.3650 0.2120 0.6137 0.048 Uiso 1 1 calc R . .
O3 O 0.4355(3) -0.0341(2) 0.64251(14) 0.0336(6) Uani 1 1 d . . .
H3 H 0.4057 0.0212 0.6541 0.050 Uiso 1 1 calc R . .
O4 O 0.9019(3) 0.2771(3) 0.29076(15) 0.0436(7) Uani 1 1 d . . .
O5 O 0.8939(3) 0.4585(3) 0.30250(18) 0.0512(9) Uani 1 1 d . . .
O6 O 0.9576(2) 0.3141(2) 0.39153(15) 0.0347(6) Uani 1 1 d . . .
O7 O 0.8936(3) 0.2342(3) 0.7129(2) 0.0519(8) Uani 1 1 d . . .
O8 O 0.7863(3) 0.3805(3) 0.7532(2) 0.0541(9) Uani 1 1 d . . .
O9 O 0.7567(4) 0.2025(4) 0.8363(2) 0.0814(14) Uani 1 1 d . . .
O10 O 0.7244(8) -0.2265(5) 0.8896(4) 0.153(3) Uani 1 1 d . . .
O11 O 0.6002(5) -0.3755(5) 0.9078(3) 0.113(2) Uani 1 1 d . . .
O12 O 0.7923(5) -0.3396(5) 0.8116(2) 0.120(2) Uani 1 1 d . . .
O13 O 0.2256(3) 0.4261(2) 0.49005(18) 0.0432(7) Uani 1 1 d . . .
O14 O 0.1845(3) 0.4309(3) 0.3610(2) 0.0550(9) Uani 1 1 d . . .
O15 O 0.9082(4) 0.9017(3) 0.2730(2) 0.0701(11) Uani 1 1 d . . .
O16 O 0.9192(4) 0.6104(4) 0.3726(3) 0.0933(16) Uani 1 1 d . . .
O17 O 0.4277(5) 0.6853(5) 0.0249(2) 0.0985(17) Uani 1 1 d . . .
N1 N 0.0874(3) 0.1323(3) 0.37426(18) 0.0331(7) Uani 1 1 d . . .
H1A H 0.0431 0.1902 0.3753 0.040 Uiso 1 1 calc R . .
N2 N 0.4840(4) 0.3782(3) 0.8574(2) 0.0512(10) Uani 1 1 d . . .
H2A H 0.5191 0.3546 0.8933 0.061 Uiso 1 1 calc R . .
N3 N 1.0178(8) 0.4726(6) 0.1441(3) 0.100(3) Uani 1 1 d . . .
H3B H 1.0288 0.4137 0.1766 0.120 Uiso 1 1 calc R . .
C1 C 0.4760(3) 0.2850(3) 0.47999(19) 0.0248(7) Uani 1 1 d . . .
C2 C 0.5118(3) 0.2515(3) 0.41602(19) 0.0258(7) Uani 1 1 d . . .
C3 C 0.6369(3) 0.2702(3) 0.37276(19) 0.0272(8) Uani 1 1 d . . .
H3A H 0.6638 0.2491 0.3288 0.033 Uiso 1 1 calc R . .
C4 C 0.7217(3) 0.3202(3) 0.3948(2) 0.0273(8) Uani 1 1 d . . .
C5 C 0.6852(3) 0.3536(3) 0.4585(2) 0.0273(8) Uani 1 1 d . . .
H5 H 0.7449 0.3879 0.4722 0.033 Uiso 1 1 calc R . .
C6 C 0.5603(3) 0.3362(3) 0.50229(19) 0.0262(7) Uani 1 1 d . . .
C7 C 0.5164(4) 0.3718(3) 0.5721(2) 0.0292(8) Uani 1 1 d . . .
H7A H 0.4254 0.3863 0.5814 0.035 Uiso 1 1 calc R . .
H7B H 0.5616 0.4400 0.5644 0.035 Uiso 1 1 calc R . .
C8 C 0.4596(3) 0.1979(3) 0.6779(2) 0.0278(8) Uani 1 1 d . . .
C9 C 0.5373(3) 0.2907(3) 0.63986(19) 0.0267(8) Uani 1 1 d . . .
C10 C 0.6345(4) 0.3100(3) 0.6669(2) 0.0300(8) Uani 1 1 d . . .
H10 H 0.6888 0.3715 0.6416 0.036 Uiso 1 1 calc R . .
C11 C 0.6538(4) 0.2407(3) 0.7306(2) 0.0304(8) Uani 1 1 d . . .
C12 C 0.5759(4) 0.1504(3) 0.7678(2) 0.0301(8) Uani 1 1 d . . .
H12 H 0.5886 0.1041 0.8115 0.036 Uiso 1 1 calc R . .
C13 C 0.4790(3) 0.1268(3) 0.7415(2) 0.0288(8) Uani 1 1 d . . .
C14 C 0.3994(4) 0.0232(3) 0.7813(2) 0.0308(8) Uani 1 1 d . . .
H14A H 0.3771 0.0133 0.8347 0.037 Uiso 1 1 calc R . .
H14B H 0.3203 0.0285 0.7668 0.037 Uiso 1 1 calc R . .
C15 C 0.4872(3) -0.0945(3) 0.6950(2) 0.0275(8) Uani 1 1 d . . .
C16 C 0.4713(3) -0.0733(3) 0.7629(2) 0.0280(8) Uani 1 1 d . . .
C17 C 0.5314(4) -0.1377(3) 0.8113(2) 0.0312(8) Uani 1 1 d . . .
H17 H 0.5218 -0.1244 0.8573 0.037 Uiso 1 1 calc R . .
C18 C 0.6055(4) -0.2214(3) 0.7940(2) 0.0347(9) Uani 1 1 d . . .
C19 C 0.6204(4) -0.2415(3) 0.7266(2) 0.0320(8) Uani 1 1 d . . .
H19 H 0.6716 -0.2982 0.7146 0.038 Uiso 1 1 calc R . .
C20 C 0.5611(3) -0.1795(3) 0.6771(2) 0.0288(8) Uani 1 1 d . . .
C21 C 0.5879(3) -0.1961(3) 0.6013(2) 0.0292(8) Uani 1 1 d . . .
H21A H 0.6070 -0.1247 0.5652 0.035 Uiso 1 1 calc R . .
H21B H 0.6655 -0.2376 0.5931 0.035 Uiso 1 1 calc R . .
C22 C 0.1126(4) 0.0991(4) 0.3143(2) 0.0385(9) Uani 1 1 d . . .
H22 H 0.0839 0.1381 0.2739 0.046 Uiso 1 1 calc R . .
C23 C 0.1813(4) 0.0069(4) 0.3107(2) 0.0399(10) Uani 1 1 d . . .
H23 H 0.1986 -0.0177 0.2681 0.048 Uiso 1 1 calc R . .
C24 C 0.2236(4) -0.0481(3) 0.3690(2) 0.0377(9) Uani 1 1 d . . .
H24 H 0.2703 -0.1109 0.3668 0.045 Uiso 1 1 calc R . .
C25 C 0.1983(4) -0.0119(3) 0.4322(2) 0.0342(9) Uani 1 1 d . . .
C26 C 0.1262(3) 0.0816(3) 0.4341(2) 0.0298(8) Uani 1 1 d . . .
C27 C 0.0964(4) 0.1219(3) 0.4960(2) 0.0344(9) Uani 1 1 d . . .
H27 H 0.0481 0.1843 0.4968 0.041 Uiso 1 1 calc R . .
C28 C 0.1384(4) 0.0691(4) 0.5551(2) 0.0415(10) Uani 1 1 d . . .
H28 H 0.1187 0.0952 0.5971 0.050 Uiso 1 1 calc R . .
C29 C 0.2107(4) -0.0239(4) 0.5542(2) 0.0415(10) Uani 1 1 d . . .
H29 H 0.2390 -0.0593 0.5956 0.050 Uiso 1 1 calc R . .
C30 C 0.2404(4) -0.0632(3) 0.4943(2) 0.0380(9) Uani 1 1 d . . .
H30 H 0.2894 -0.1253 0.4944 0.046 Uiso 1 1 calc R . .
C31 C 0.5275(5) 0.4688(4) 0.8071(3) 0.0571(13) Uani 1 1 d . . .
H31 H 0.5960 0.5069 0.8103 0.069 Uiso 1 1 calc R . .
C32 C 0.4751(5) 0.5094(4) 0.7495(3) 0.0563(13) Uani 1 1 d . . .
H32 H 0.5077 0.5745 0.7134 0.068 Uiso 1 1 calc R . .
C33 C 0.3769(5) 0.4553(4) 0.7453(3) 0.0511(12) Uani 1 1 d . . .
H33 H 0.3403 0.4832 0.7062 0.061 Uiso 1 1 calc R . .
C34 C 0.3282(5) 0.3575(4) 0.7985(3) 0.0462(11) Uani 1 1 d . . .
C35 C 0.3862(5) 0.3201(4) 0.8554(2) 0.0469(12) Uani 1 1 d . . .
C36 C 0.3426(5) 0.2235(4) 0.9110(3) 0.0557(13) Uani 1 1 d . . .
H36 H 0.3814 0.1985 0.9494 0.067 Uiso 1 1 calc R . .
C37 C 0.2449(6) 0.1674(4) 0.9084(3) 0.0604(15) Uani 1 1 d . . .
H37 H 0.2152 0.1023 0.9453 0.072 Uiso 1 1 calc R . .
C38 C 0.1857(5) 0.2044(4) 0.8513(3) 0.0605(14) Uani 1 1 d . . .
H38 H 0.1167 0.1643 0.8505 0.073 Uiso 1 1 calc R . .
C39 C 0.2277(5) 0.2976(4) 0.7974(3) 0.0535(13) Uani 1 1 d . . .
H39 H 0.1884 0.3215 0.7592 0.064 Uiso 1 1 calc R . .
C40 C 1.0920(7) 0.5526(8) 0.1292(4) 0.082(2) Uani 1 1 d . . .
H40 H 1.1548 0.5462 0.1542 0.098 Uiso 1 1 calc R . .
C41 C 1.0855(7) 0.6506(7) 0.0772(4) 0.093(3) Uani 1 1 d . . .
H41 H 1.1410 0.7100 0.0670 0.112 Uiso 1 1 calc R . .
C42 C 0.9911(6) 0.6547(6) 0.0411(3) 0.0699(19) Uani 1 1 d . . .
H42 H 0.9836 0.7177 0.0043 0.084 Uiso 1 1 calc R . .
C43 C 0.9103(5) 0.5682(5) 0.0590(3) 0.0548(14) Uani 1 1 d . . .
C44 C 0.9230(6) 0.4715(6) 0.1137(3) 0.073(2) Uani 1 1 d . . .
C45 C 0.8380(9) 0.3819(6) 0.1330(4) 0.092(3) Uani 1 1 d . . .
H45 H 0.8448 0.3182 0.1694 0.110 Uiso 1 1 calc R . .
C46 C 0.7493(9) 0.3901(7) 0.0987(4) 0.097(3) Uani 1 1 d . . .
H46 H 0.6929 0.3305 0.1109 0.117 Uiso 1 1 calc R . .
C47 C 0.7355(7) 0.4812(6) 0.0462(4) 0.079(2) Uani 1 1 d . . .
H47 H 0.6696 0.4829 0.0239 0.095 Uiso 1 1 calc R . .
C48 C 0.8142(6) 0.5690(6) 0.0255(3) 0.0643(17) Uani 1 1 d . . .
H48 H 0.8040 0.6306 -0.0116 0.077 Uiso 1 1 calc R . .
O18 O 0.1310(8) 0.8902(6) 0.7771(5) 0.0618(19) Uani 0.50 1 d PU . .
O19 O 0.6963(14) 0.9872(11) 0.9215(6) 0.118(4) Uani 0.50 1 d PU . .
O20 O 0.3184(17) 0.8697(13) 0.9861(9) 0.156(5) Uani 0.50 1 d PU . .
O21 O -0.0924(16) 0.8652(12) 0.9016(8) 0.137(4) Uani 0.50 1 d PU . .
O22 O 0.4444(18) 0.9357(14) 0.9753(8) 0.159(5) Uani 0.50 1 d PU . .
O23 O 0.0000 1.0000 1.0000 0.186(7) Uani 0.50 2 d SPU . .
O24 O 0.067(2) 0.9216(17) 0.9670(12) 0.189(6) Uani 0.50 1 d PU . .
O25 O 0.1482(19) 0.8797(15) 0.9277(11) 0.182(6) Uani 0.50 1 d PU . .
O26 O 0.016(2) 0.8849(18) 0.8455(13) 0.101(5) Uani 0.25 1 d PU . .
O27 O 0.786(3) 1.033(2) 0.9334(13) 0.114(6) Uani 0.25 1 d PU . .

loop_
_atom_site_aniso_label
_atom_site_aniso_U_11
_atom_site_aniso_U_22
_atom_site_aniso_U_33
_atom_site_aniso_U_23
_atom_site_aniso_U_13
_atom_site_aniso_U_12
S1 0.0246(5) 0.0363(5) 0.0328(5) -0.0029(4) -0.0070(4) 0.0023(4)
S2 0.0357(6) 0.0429(6) 0.0373(5) -0.0107(4) -0.0156(4) -0.0030(4)
S3 0.0607(8) 0.0686(9) 0.0414(6) -0.0158(6) -0.0296(6) 0.0304(7)
O1 0.0222(13) 0.0322(14) 0.0333(13) -0.0100(11) -0.0064(10) 0.0043(10)
O2 0.0301(14) 0.0319(14) 0.0349(14) -0.0056(11) -0.0130(11) -0.0002(11)
O3 0.0428(16) 0.0281(14) 0.0340(14) -0.0078(11) -0.0192(12) 0.0069(12)
O4 0.0297(15) 0.068(2) 0.0342(15) -0.0186(14) -0.0074(12) 0.0064(14)
O5 0.0359(17) 0.0403(17) 0.059(2) 0.0125(15) -0.0090(14) -0.0038(13)
O6 0.0277(14) 0.0380(15) 0.0386(15) -0.0095(12) -0.0112(12) 0.0029(11)
O7 0.0351(17) 0.052(2) 0.077(2) -0.0251(17) -0.0229(16) 0.0073(14)
O8 0.0493(19) 0.056(2) 0.074(2) -0.0352(18) -0.0274(17) 0.0020(16)
O9 0.076(3) 0.119(4) 0.044(2) 0.011(2) -0.035(2) -0.044(3)
O10 0.231(8) 0.141(5) 0.199(7) -0.101(5) -0.199(7) 0.098(5)
O11 0.111(4) 0.128(5) 0.071(3) 0.038(3) -0.043(3) 0.004(3)
O12 0.096(4) 0.184(6) 0.055(2) -0.008(3) -0.023(2) 0.106(4)
O13 0.0332(16) 0.0365(16) 0.0592(19) -0.0111(14) -0.0146(14) 0.0058(12)
O14 0.050(2) 0.0462(19) 0.086(3) -0.0237(18) -0.0401(19) 0.0060(15)
O15 0.058(2) 0.077(3) 0.084(3) -0.032(2) -0.029(2) 0.022(2)
O16 0.075(3) 0.075(3) 0.105(4) -0.041(3) 0.033(3) -0.020(2)
O17 0.072(3) 0.160(5) 0.062(3) -0.025(3) -0.026(2) 0.020(3)
N1 0.0276(16) 0.0335(17) 0.0396(18) -0.0111(14) -0.0106(14) 0.0009(13)
N2 0.051(2) 0.052(2) 0.050(2) -0.0148(19) -0.0127(19) 0.0151(19)
N3 0.145(6) 0.126(6) 0.070(4) -0.064(4) -0.072(4) 0.090(5)
C1 0.0214(17) 0.0220(17) 0.0291(17) -0.0045(14) -0.0070(14) 0.0019(13)
C2 0.0259(18) 0.0226(17) 0.0290(17) -0.0054(14) -0.0098(14) 0.0013(14)
C3 0.0289(19) 0.0255(18) 0.0267(17) -0.0064(14) -0.0089(14) 0.0058(14)
C4 0.0248(18) 0.0234(17) 0.0311(18) -0.0024(14) -0.0089(14) 0.0024(14)
C5 0.0270(18) 0.0224(17) 0.0326(18) -0.0039(14) -0.0115(15) -0.0019(14)
C6 0.0276(18) 0.0215(17) 0.0295(18) -0.0058(14) -0.0095(15) 0.0039(14)
C7 0.0316(19) 0.0234(18) 0.0355(19) -0.0109(15) -0.0114(16) 0.0034(14)
C8 0.0260(18) 0.0272(18) 0.0327(18) -0.0127(15) -0.0081(15) 0.0037(14)
C9 0.0284(18) 0.0238(17) 0.0290(17) -0.0106(14) -0.0073(14) 0.0044(14)
C10 0.032(2) 0.0269(18) 0.0327(19) -0.0114(15) -0.0079(15) 0.0008(15)
C11 0.032(2) 0.033(2) 0.0312(18) -0.0161(16) -0.0092(15) 0.0032(15)
C12 0.032(2) 0.0307(19) 0.0277(18) -0.0109(15) -0.0066(15) 0.0051(15)
C13 0.0281(19) 0.0270(18) 0.0309(18) -0.0105(15) -0.0057(15) 0.0035(15)
C14 0.0304(19) 0.0287(19) 0.0314(19) -0.0087(15) -0.0054(15) 0.0023(15)
C15 0.0264(18) 0.0274(18) 0.0299(18) -0.0065(15) -0.0109(15) 0.0003(14)
C16 0.0274(18) 0.0267(18) 0.0304(18) -0.0084(15) -0.0080(15) -0.0012(14)
C17 0.033(2) 0.035(2) 0.0266(18) -0.0085(15) -0.0088(15) 0.0001(16)
C18 0.034(2) 0.037(2) 0.034(2) -0.0064(17) -0.0151(17) 0.0050(17)
C19 0.0301(19) 0.031(2) 0.036(2) -0.0098(16) -0.0114(16) 0.0045(15)
C20 0.0279(19) 0.0299(19) 0.0296(18) -0.0088(15) -0.0085(15) -0.0021(15)
C21 0.0270(18) 0.0306(19) 0.0312(18) -0.0093(15) -0.0086(15) -0.0021(15)
C22 0.033(2) 0.044(2) 0.040(2) -0.0121(18) -0.0106(17) 0.0002(18)
C23 0.034(2) 0.042(2) 0.046(2) -0.0179(19) -0.0099(18) -0.0004(18)
C24 0.0260(19) 0.035(2) 0.047(2) -0.0122(18) -0.0003(17) -0.0021(16)
C25 0.0260(19) 0.031(2) 0.041(2) -0.0055(16) -0.0063(16) -0.0022(15)
C26 0.0191(17) 0.0279(19) 0.043(2) -0.0091(16) -0.0098(15) -0.0021(14)
C27 0.0252(19) 0.037(2) 0.040(2) -0.0090(17) -0.0075(16) -0.0060(16)
C28 0.035(2) 0.049(3) 0.038(2) -0.0099(19) -0.0083(18) -0.0091(19)
C29 0.032(2) 0.042(2) 0.045(2) 0.0026(19) -0.0157(18) -0.0058(18)
C30 0.026(2) 0.032(2) 0.050(2) -0.0022(18) -0.0113(18) -0.0016(16)
C31 0.056(3) 0.045(3) 0.067(3) -0.016(2) -0.014(3) 0.014(2)
C32 0.057(3) 0.038(3) 0.069(3) -0.009(2) -0.017(3) 0.012(2)
C33 0.058(3) 0.040(3) 0.051(3) -0.011(2) -0.015(2) 0.024(2)
C34 0.048(3) 0.041(2) 0.048(2) -0.019(2) -0.007(2) 0.018(2)
C35 0.050(3) 0.048(3) 0.038(2) -0.016(2) -0.004(2) 0.022(2)
C36 0.058(3) 0.055(3) 0.048(3) -0.017(2) -0.006(2) 0.019(3)
C37 0.068(4) 0.051(3) 0.049(3) -0.014(2) 0.003(3) 0.015(3)
C38 0.056(3) 0.055(3) 0.066(3) -0.029(3) 0.001(3) 0.007(2)
C39 0.054(3) 0.054(3) 0.052(3) -0.023(2) -0.008(2) 0.019(2)
C40 0.085(5) 0.127(6) 0.074(4) -0.065(5) -0.060(4) 0.072(5)
C41 0.070(4) 0.142(7) 0.103(5) -0.085(5) -0.037(4) 0.051(4)
C42 0.068(4) 0.101(5) 0.054(3) -0.040(3) -0.027(3) 0.052(4)
C43 0.061(3) 0.076(4) 0.039(2) -0.032(2) -0.023(2) 0.039(3)
C44 0.096(5) 0.110(5) 0.033(2) -0.042(3) -0.039(3) 0.069(4)
C45 0.157(8) 0.062(4) 0.054(4) -0.019(3) -0.027(4) 0.029(5)
C46 0.135(7) 0.101(6) 0.066(4) -0.039(4) -0.033(5) 0.028(5)
C47 0.096(5) 0.089(5) 0.064(4) -0.041(4) -0.029(4) 0.042(4)
C48 0.081(4) 0.085(4) 0.042(3) -0.036(3) -0.032(3) 0.056(4)
O18 0.071(4) 0.043(4) 0.086(5) -0.014(3) -0.048(4) -0.001(3)
O19 0.142(8) 0.121(7) 0.072(5) 0.009(5) -0.033(5) 0.013(6)
O20 0.160(9) 0.146(8) 0.160(8) -0.056(7) -0.031(7) 0.031(7)
O21 0.164(8) 0.133(7) 0.119(7) -0.050(6) -0.030(6) -0.019(7)
O22 0.187(9) 0.160(8) 0.121(7) -0.028(6) -0.048(7) 0.062(7)
O23 0.176(10) 0.177(10) 0.193(9) -0.050(7) -0.034(7) -0.002(8)
O24 0.184(9) 0.173(8) 0.196(9) -0.045(7) -0.035(7) -0.001(7)
O25 0.176(9) 0.154(9) 0.180(9) -0.040(7) -0.003(7) 0.018(7)
O26 0.104(8) 0.091(8) 0.108(8) -0.018(7) -0.038(7) 0.000(7)
O27 0.120(10) 0.111(9) 0.090(9) -0.003(7) -0.022(8) 0.030(8)

loop_
_atom_type_symbol
_atom_type_description
_atom_type_scat_dispersion_real
_atom_type_scat_dispersion_imag
_atom_type_scat_source
C C 0.0033 0.0016 'International Tables Vol C Tables 4.2.6.8 and 6.1.1.4'
H H 0.0000 0.0000 'International Tables Vol C Tables 4.2.6.8 and 6.1.1.4'
N N 0.0061 0.0033 'International Tables Vol C Tables 4.2.6.8 and 6.1.1.4'
O O 0.0106 0.0060 'International Tables Vol C Tables 4.2.6.8 and 6.1.1.4'
S S 0.1246 0.1234 'International Tables Vol C Tables 4.2.6.8 and 6.1.1.4'

loop_
_geom_angle_atom_site_label_1
_geom_angle_atom_site_label_2
_geom_angle_atom_site_label_3
_geom_angle
_geom_angle_site_symmetry_1
_geom_angle_site_symmetry_3
_geom_angle_publ_flag
O5 S1 O4 113.4(2) . . ?
O5 S1 O6 111.81(19) . . ?
O4 S1 O6 111.57(17) . . ?
O5 S1 C4 106.90(18) . . ?
O4 S1 C4 107.09(18) . . ?
O6 S1 C4 105.51(17) . . ?
O9 S2 O8 113.4(3) . . ?
O9 S2 O7 113.1(3) . . ?
O8 S2 O7 111.0(2) . . ?
O9 S2 C11 106.6(2) . . ?
O8 S2 C11 106.90(19) . . ?
O7 S2 C11 105.30(18) . . ?
O11 S3 O12 115.8(4) . . ?
O11 S3 O10 108.9(5) . . ?
O12 S3 O10 112.2(5) . . ?
O11 S3 C18 106.6(3) . . ?
O12 S3 C18 106.4(2) . . ?
O10 S3 C18 106.3(3) . . ?
C1 O1 H1 109.5 . . ?
C8 O2 H2 109.5 . . ?
C15 O3 H3 109.5 . . ?
C22 N1 C26 123.6(3) . . ?
C22 N1 H1A 118.2 . . ?
C26 N1 H1A 118.2 . . ?
C31 N2 C35 121.9(5) . . ?
C31 N2 H2A 119.1 . . ?
C35 N2 H2A 119.1 . . ?
C40 N3 C44 124.5(7) . . ?
C40 N3 H3B 117.7 . . ?
C44 N3 H3B 117.7 . . ?
O1 C1 C2 118.3(3) . . ?
O1 C1 C6 118.9(3) . . ?
C2 C1 C6 122.7(3) . . ?
C3 C2 C1 118.4(3) . . ?
C3 C2 C21 124.2(3) . 2_656 ?
C1 C2 C21 117.4(3) . 2_656 ?
C4 C3 C2 119.3(3) . . ?
C4 C3 H3A 120.3 . . ?
C2 C3 H3A 120.3 . . ?
C3 C4 C5 121.9(3) . . ?
C3 C4 S1 119.5(3) . . ?
C5 C4 S1 118.5(3) . . ?
C4 C5 C6 119.6(3) . . ?
C4 C5 H5 120.2 . . ?
C6 C5 H5 120.2 . . ?
C5 C6 C1 118.0(3) . . ?
C5 C6 C7 121.3(3) . . ?
C1 C6 C7 120.7(3) . . ?
C6 C7 C9 114.5(3) . . ?
C6 C7 H7A 108.6 . . ?
C9 C7 H7A 108.6 . . ?
C6 C7 H7B 108.6 . . ?
C9 C7 H7B 108.6 . . ?
H7A C7 H7B 107.6 . . ?
O2 C8 C13 116.3(3) . . ?
O2 C8 C9 122.5(3) . . ?
C13 C8 C9 121.3(3) . . ?
C10 C9 C8 118.0(3) . . ?
C10 C9 C7 119.1(3) . . ?
C8 C9 C7 122.8(3) . . ?
C9 C10 C11 121.2(4) . . ?
C9 C10 H10 119.4 . . ?
C11 C10 H10 119.4 . . ?
C12 C11 C10 120.1(4) . . ?
C12 C11 S2 120.2(3) . . ?
C10 C11 S2 119.7(3) . . ?
C11 C12 C13 120.5(4) . . ?
C11 C12 H12 119.8 . . ?
C13 C12 H12 119.8 . . ?
C12 C13 C8 118.9(3) . . ?
C12 C13 C14 119.3(3) . . ?
C8 C13 C14 121.8(3) . . ?
C16 C14 C13 110.8(3) . . ?
C16 C14 H14A 109.5 . . ?
C13 C14 H14A 109.5 . . ?
C16 C14 H14B 109.5 . . ?
C13 C14 H14B 109.5 . . ?
H14A C14 H14B 108.1 . . ?
O3 C15 C20 116.0(3) . . ?
O3 C15 C16 123.1(3) . . ?
C20 C15 C16 120.9(3) . . ?
C17 C16 C15 118.2(3) . . ?
C17 C16 C14 119.9(3) . . ?
C15 C16 C14 121.7(3) . . ?
C16 C17 C18 121.4(4) . . ?
C16 C17 H17 119.3 . . ?
C18 C17 H17 119.3 . . ?
C17 C18 C19 119.8(4) . . ?
C17 C18 S3 120.6(3) . . ?
C19 C18 S3 119.6(3) . . ?
C20 C19 C18 120.6(4) . . ?
C20 C19 H19 119.7 . . ?
C18 C19 H19 119.7 . . ?
C19 C20 C15 119.2(3) . . ?
C19 C20 C21 119.7(3) . . ?
C15 C20 C21 120.8(3) . . ?
C2 C21 C20 118.8(3) 2_656 . ?
C2 C21 H21A 107.6 2_656 . ?
C20 C21 H21A 107.6 . . ?
C2 C21 H21B 107.6 2_656 . ?
C20 C21 H21B 107.6 . . ?
H21A C21 H21B 107.1 . . ?
N1 C22 C23 120.1(4) . . ?
N1 C22 H22 120.0 . . ?
C23 C22 H22 120.0 . . ?
C24 C23 C22 119.4(4) . . ?
C24 C23 H23 120.3 . . ?
C22 C23 H23 120.3 . . ?
C23 C24 C25 120.5(4) . . ?
C23 C24 H24 119.8 . . ?
C25 C24 H24 119.8 . . ?
C24 C25 C30 123.9(4) . . ?
C24 C25 C26 118.2(4) . . ?
C30 C25 C26 117.9(4) . . ?
N1 C26 C27 120.6(3) . . ?
N1 C26 C25 118.2(4) . . ?
C27 C26 C25 121.3(4) . . ?
C28 C27 C26 118.8(4) . . ?
C28 C27 H27 120.6 . . ?
C26 C27 H27 120.6 . . ?
C27 C28 C29 120.8(4) . . ?
C27 C28 H28 119.6 . . ?
C29 C28 H28 119.6 . . ?
C30 C29 C28 120.7(4) . . ?
C30 C29 H29 119.7 . . ?
C28 C29 H29 119.7 . . ?
C29 C30 C25 120.5(4) . . ?
C29 C30 H30 119.7 . . ?
C25 C30 H30 119.7 . . ?
N2 C31 C32 121.2(5) . . ?
N2 C31 H31 119.4 . . ?
C32 C31 H31 119.4 . . ?
C33 C32 C31 119.4(5) . . ?
C33 C32 H32 120.3 . . ?
C31 C32 H32 120.3 . . ?
C32 C33 C34 120.8(5) . . ?
C32 C33 H33 119.6 . . ?
C34 C33 H33 119.6 . . ?
C39 C34 C35 119.1(5) . . ?
C39 C34 C33 123.9(5) . . ?
C35 C34 C33 117.0(5) . . ?
N2 C35 C34 119.7(4) . . ?
N2 C35 C36 119.7(5) . . ?
C34 C35 C36 120.6(5) . . ?
C37 C36 C35 118.9(5) . . ?
C37 C36 H36 120.6 . . ?
C35 C36 H36 120.6 . . ?
C36 C37 C38 121.0(5) . . ?
C36 C37 H37 119.5 . . ?
C38 C37 H37 119.5 . . ?
C39 C38 C37 120.3(6) . . ?
C39 C38 H38 119.8 . . ?
C37 C38 H38 119.8 . . ?
C38 C39 C34 120.1(5) . . ?
C38 C39 H39 119.9 . . ?
C34 C39 H39 119.9 . . ?
N3 C40 C41 123.1(6) . . ?
N3 C40 H40 118.4 . . ?
C41 C40 H40 118.4 . . ?
C40 C41 C42 115.8(8) . . ?
C40 C41 H41 122.1 . . ?
C42 C41 H41 122.1 . . ?
C43 C42 C41 120.3(7) . . ?
C43 C42 H42 119.9 . . ?
C41 C42 H42 119.9 . . ?
C42 C43 C48 122.3(6) . . ?
C42 C43 C44 120.1(6) . . ?
C48 C43 C44 117.6(7) . . ?
N3 C44 C45 123.6(7) . . ?
N3 C44 C43 116.2(8) . . ?
C45 C44 C43 120.2(6) . . ?
C46 C45 C44 118.1(7) . . ?
C46 C45 H45 120.9 . . ?
C44 C45 H45 120.9 . . ?
C45 C46 C47 122.8(9) . . ?
C45 C46 H46 118.6 . . ?
C47 C46 H46 118.6 . . ?
C48 C47 C46 121.5(8) . . ?
C48 C47 H47 119.2 . . ?
C46 C47 H47 119.2 . . ?
C47 C48 C43 119.7(6) . . ?
C47 C48 H48 120.1 . . ?
C43 C48 H48 120.1 . . ?
O24 O23 O24 179.998(9) 2_577 . ?
O25 O24 O23 161(2) . . ?
O21 O26 O18 169.4(19) . . ?

loop_
_geom_bond_atom_site_label_1
_geom_bond_atom_site_label_2
_geom_bond_distance
_geom_bond_site_symmetry_2
_geom_bond_publ_flag
S1 O5 1.449(3) . ?
S1 O4 1.452(3) . ?
S1 O6 1.475(3) . ?
S1 C4 1.771(4) . ?
S2 O9 1.437(4) . ?
S2 O8 1.447(4) . ?
S2 O7 1.462(3) . ?
S2 C11 1.771(4) . ?
S3 O11 1.399(5) . ?
S3 O12 1.414(4) . ?
S3 O10 1.441(5) . ?
S3 C18 1.773(4) . ?
O1 C1 1.382(4) . ?
O1 H1 0.8400 . ?
O2 C8 1.370(5) . ?
O2 H2 0.8400 . ?
O3 C15 1.365(4) . ?
O3 H3 0.8400 . ?
N1 C22 1.327(5) . ?
N1 C26 1.361(5) . ?
N1 H1A 0.8800 . ?
N2 C31 1.319(7) . ?
N2 C35 1.364(7) . ?
N2 H2A 0.8800 . ?
N3 C40 1.270(10) . ?
N3 C44 1.352(9) . ?
N3 H3B 0.8800 . ?
C1 C2 1.401(5) . ?
C1 C6 1.401(5) . ?
C2 C3 1.399(5) . ?
C2 C21 1.510(5) 2_656 ?
C3 C4 1.392(5) . ?
C3 H3A 0.9500 . ?
C4 C5 1.396(5) . ?
C5 C6 1.399(5) . ?
C5 H5 0.9500 . ?
C6 C7 1.523(5) . ?
C7 C9 1.527(5) . ?
C7 H7A 0.9900 . ?
C7 H7B 0.9900 . ?
C8 C13 1.405(5) . ?
C8 C9 1.409(5) . ?
C9 C10 1.390(5) . ?
C10 C11 1.396(5) . ?
C10 H10 0.9500 . ?
C11 C12 1.385(6) . ?
C12 C13 1.397(6) . ?
C12 H12 0.9500 . ?
C13 C14 1.529(5) . ?
C14 C16 1.527(5) . ?
C14 H14A 0.9900 . ?
C14 H14B 0.9900 . ?
C15 C20 1.408(5) . ?
C15 C16 1.410(5) . ?
C16 C17 1.387(5) . ?
C17 C18 1.391(5) . ?
C17 H17 0.9500 . ?
C18 C19 1.395(6) . ?
C19 C20 1.384(5) . ?
C19 H19 0.9500 . ?
C20 C21 1.521(5) . ?
C21 C2 1.510(5) 2_656 ?
C21 H21A 0.9900 . ?
C21 H21B 0.9900 . ?
C22 C23 1.395(6) . ?
C22 H22 0.9500 . ?
C23 C24 1.371(6) . ?
C23 H23 0.9500 . ?
C24 C25 1.409(6) . ?
C24 H24 0.9500 . ?
C25 C30 1.418(6) . ?
C25 C26 1.425(5) . ?
C26 C27 1.415(6) . ?
C27 C28 1.374(6) . ?
C27 H27 0.9500 . ?
C28 C29 1.418(6) . ?
C28 H28 0.9500 . ?
C29 C30 1.373(6) . ?
C29 H29 0.9500 . ?
C30 H30 0.9500 . ?
C31 C32 1.388(8) . ?
C31 H31 0.9500 . ?
C32 C33 1.355(8) . ?
C32 H32 0.9500 . ?
C33 C34 1.420(7) . ?
C33 H33 0.9500 . ?
C34 C39 1.395(8) . ?
C34 C35 1.413(7) . ?
C35 C36 1.418(7) . ?
C36 C37 1.353(8) . ?
C36 H36 0.9500 . ?
C37 C38 1.424(8) . ?
C37 H37 0.9500 . ?
C38 C39 1.369(8) . ?
C38 H38 0.9500 . ?
C39 H39 0.9500 . ?
C40 C41 1.411(11) . ?
C40 H40 0.9500 . ?
C41 C42 1.414(9) . ?
C41 H41 0.9500 . ?
C42 C43 1.372(9) . ?
C42 H42 0.9500 . ?
C43 C48 1.402(8) . ?
C43 C44 1.442(8) . ?
C44 C45 1.427(11) . ?
C45 C46 1.329(11) . ?
C45 H45 0.9500 . ?
C46 C47 1.375(10) . ?
C46 H46 0.9500 . ?
C47 C48 1.364(10) . ?
C47 H47 0.9500 . ?
C48 H48 0.9500 . ?
O18 O26 1.56(3) . ?
O19 O27 1.29(3) . ?
O20 O22 1.60(2) . ?
O21 O26 1.36(3) . ?
O23 O24 1.43(2) 2_577 ?
O23 O24 1.43(2) . ?
O24 O25 1.22(2) . ?

loop_
_geom_torsion_atom_site_label_1
_geom_torsion_atom_site_label_2
_geom_torsion_atom_site_label_3
_geom_torsion_atom_site_label_4
_geom_torsion
_geom_torsion_site_symmetry_1
_geom_torsion_site_symmetry_2
_geom_torsion_site_symmetry_3
_geom_torsion_site_symmetry_4
_geom_torsion_publ_flag
O1 C1 C2 C3 -178.1(3) . . . . ?
C6 C1 C2 C3 -0.1(5) . . . . ?
O1 C1 C2 C21 1.2(5) . . . 2_656 ?
C6 C1 C2 C21 179.3(3) . . . 2_656 ?
C1 C2 C3 C4 0.7(5) . . . . ?
C21 C2 C3 C4 -178.7(3) 2_656 . . . ?
C2 C3 C4 C5 -0.8(5) . . . . ?
C2 C3 C4 S1 -179.6(3) . . . . ?
O5 S1 C4 C3 104.6(3) . . . . ?
O4 S1 C4 C3 -17.2(3) . . . . ?
O6 S1 C4 C3 -136.2(3) . . . . ?
O5 S1 C4 C5 -74.2(3) . . . . ?
O4 S1 C4 C5 163.9(3) . . . . ?
O6 S1 C4 C5 45.0(3) . . . . ?
C3 C4 C5 C6 0.4(5) . . . . ?
S1 C4 C5 C6 179.2(3) . . . . ?
C4 C5 C6 C1 0.2(5) . . . . ?
C4 C5 C6 C7 -179.7(3) . . . . ?
O1 C1 C6 C5 177.7(3) . . . . ?
C2 C1 C6 C5 -0.3(5) . . . . ?
O1 C1 C6 C7 -2.4(5) . . . . ?
C2 C1 C6 C7 179.6(3) . . . . ?
C5 C6 C7 C9 -86.0(4) . . . . ?
C1 C6 C7 C9 94.1(4) . . . . ?
O2 C8 C9 C10 -179.9(3) . . . . ?
C13 C8 C9 C10 0.2(5) . . . . ?
O2 C8 C9 C7 2.0(5) . . . . ?
C13 C8 C9 C7 -177.9(3) . . . . ?
C6 C7 C9 C10 105.1(4) . . . . ?
C6 C7 C9 C8 -76.8(4) . . . . ?
C8 C9 C10 C11 -1.0(5) . . . . ?
C7 C9 C10 C11 177.1(3) . . . . ?
C9 C10 C11 C12 0.4(5) . . . . ?
C9 C10 C11 S2 178.1(3) . . . . ?
O9 S2 C11 C12 -18.4(4) . . . . ?
O8 S2 C11 C12 -139.9(3) . . . . ?
O7 S2 C11 C12 102.0(3) . . . . ?
O9 S2 C11 C10 163.9(3) . . . . ?
O8 S2 C11 C10 42.4(3) . . . . ?
O7 S2 C11 C10 -75.7(3) . . . . ?
C10 C11 C12 C13 1.0(5) . . . . ?
S2 C11 C12 C13 -176.7(3) . . . . ?
C11 C12 C13 C8 -1.8(5) . . . . ?
C11 C12 C13 C14 176.5(3) . . . . ?
O2 C8 C13 C12 -178.7(3) . . . . ?
C9 C8 C13 C12 1.2(5) . . . . ?
O2 C8 C13 C14 3.0(5) . . . . ?
C9 C8 C13 C14 -177.1(3) . . . . ?
C12 C13 C14 C16 -77.0(4) . . . . ?
C8 C13 C14 C16 101.3(4) . . . . ?
O3 C15 C16 C17 -178.0(3) . . . . ?
C20 C15 C16 C17 0.6(5) . . . . ?
O3 C15 C16 C14 -3.0(6) . . . . ?
C20 C15 C16 C14 175.6(3) . . . . ?
C13 C14 C16 C17 99.4(4) . . . . ?
C13 C14 C16 C15 -75.5(4) . . . . ?
C15 C16 C17 C18 -0.1(6) . . . . ?
C14 C16 C17 C18 -175.1(4) . . . . ?
C16 C17 C18 C19 0.0(6) . . . . ?
C16 C17 C18 S3 177.1(3) . . . . ?
O11 S3 C18 C17 81.9(5) . . . . ?
O12 S3 C18 C17 -154.0(5) . . . . ?
O10 S3 C18 C17 -34.2(5) . . . . ?
O11 S3 C18 C19 -101.1(5) . . . . ?
O12 S3 C18 C19 23.1(5) . . . . ?
O10 S3 C18 C19 142.8(5) . . . . ?
C17 C18 C19 C20 -0.6(6) . . . . ?
S3 C18 C19 C20 -177.6(3) . . . . ?
C18 C19 C20 C15 1.1(6) . . . . ?
C18 C19 C20 C21 174.4(4) . . . . ?
O3 C15 C20 C19 177.5(3) . . . . ?
C16 C15 C20 C19 -1.1(6) . . . . ?
O3 C15 C20 C21 4.3(5) . . . . ?
C16 C15 C20 C21 -174.4(3) . . . . ?
C19 C20 C21 C2 106.5(4) . . . 2_656 ?
C15 C20 C21 C2 -80.3(5) . . . 2_656 ?
C26 N1 C22 C23 0.8(6) . . . . ?
N1 C22 C23 C24 -0.8(6) . . . . ?
C22 C23 C24 C25 -0.1(6) . . . . ?
C23 C24 C25 C30 -179.0(4) . . . . ?
C23 C24 C25 C26 1.0(6) . . . . ?
C22 N1 C26 C27 179.7(4) . . . . ?
C22 N1 C26 C25 0.2(6) . . . . ?
C24 C25 C26 N1 -1.1(5) . . . . ?
C30 C25 C26 N1 178.9(3) . . . . ?
C24 C25 C26 C27 179.4(3) . . . . ?
C30 C25 C26 C27 -0.5(5) . . . . ?
N1 C26 C27 C28 -179.4(4) . . . . ?
C25 C26 C27 C28 0.1(6) . . . . ?
C26 C27 C28 C29 0.2(6) . . . . ?
C27 C28 C29 C30 0.0(6) . . . . ?
C28 C29 C30 C25 -0.4(6) . . . . ?
C24 C25 C30 C29 -179.3(4) . . . . ?
C26 C25 C30 C29 0.7(6) . . . . ?
C35 N2 C31 C32 0.2(7) . . . . ?
N2 C31 C32 C33 0.4(7) . . . . ?
C31 C32 C33 C34 -0.6(7) . . . . ?
C32 C33 C34 C39 -179.8(4) . . . . ?
C32 C33 C34 C35 0.2(6) . . . . ?
C31 N2 C35 C34 -0.6(6) . . . . ?
C31 N2 C35 C36 -179.8(4) . . . . ?
C39 C34 C35 N2 -179.6(4) . . . . ?
C33 C34 C35 N2 0.4(6) . . . . ?
C39 C34 C35 C36 -0.4(6) . . . . ?
C33 C34 C35 C36 179.6(4) . . . . ?
N2 C35 C36 C37 179.5(4) . . . . ?
C34 C35 C36 C37 0.3(6) . . . . ?
C35 C36 C37 C38 -0.3(7) . . . . ?
C36 C37 C38 C39 0.5(7) . . . . ?
C37 C38 C39 C34 -0.6(7) . . . . ?
C35 C34 C39 C38 0.6(6) . . . . ?
C33 C34 C39 C38 -179.4(4) . . . . ?
C44 N3 C40 C41 -1.3(10) . . . . ?
N3 C40 C41 C42 -0.8(9) . . . . ?
C40 C41 C42 C43 2.0(8) . . . . ?
C41 C42 C43 C48 179.1(5) . . . . ?
C41 C42 C43 C44 -1.4(7) . . . . ?
C40 N3 C44 C45 -177.9(6) . . . . ?
C40 N3 C44 C43 2.0(8) . . . . ?
C42 C43 C44 N3 -0.6(7) . . . . ?
C48 C43 C44 N3 178.9(4) . . . . ?
C42 C43 C44 C45 179.2(5) . . . . ?
C48 C43 C44 C45 -1.3(7) . . . . ?
N3 C44 C45 C46 -179.3(6) . . . . ?
C43 C44 C45 C46 0.9(9) . . . . ?
C44 C45 C46 C47 -0.6(10) . . . . ?
C45 C46 C47 C48 0.8(10) . . . . ?
C46 C47 C48 C43 -1.2(8) . . . . ?
C42 C43 C48 C47 -179.1(5) . . . . ?
C44 C43 C48 C47 1.4(7) . . . . ?
O24 O23 O24 O25 20(100) 2_577 . . . ?
